data_7225685
loop_
_publ_author_name
'Sovago, Ioana'
'Thomas, Lynne H.'
'Adam, Martin S.'
'Capelli, Silvia C.'
'Wilson, Chick C.'
'Farrugia, Louis J.'

_publ_section_title
;
 High resolution X-ray and neutron diffraction studies on molecular
 complexes of chloranilic acid and lutidines
;
_journal_issue 30
_journal_name_full CrystEngComm
_journal_page_first 5697
_journal_paper_doi 10.1039/C6CE01065B
_journal_volume 18
_journal_year 2016
_chemical_compound_source commercial
_chemical_formula_moiety
;
C6 Cl2 O4, 2(C7 H10 N)  
;
_chemical_formula_sum 'C20 H20 Cl2 N2 O4'
_chemical_formula_weight 423.28
_chemical_name_systematic
;
 ?
;
_space_group_IT_number 14
_symmetry_cell_setting monoclinic
_symmetry_Int_Tables_number 14
_symmetry_space_group_name_Hall '-P 2ybc'
_symmetry_space_group_name_H-M 'P 1 21/c 1'
_atom_sites_solution_hydrogens difmap
_atom_sites_solution_primary direct
_atom_sites_solution_secondary direct
_audit_update_record
;
2016-05-04 deposited with the CCDC.
2016-06-13 downloaded from the CCDC.
;
_cell_angle_alpha 90
_cell_angle_beta 94.526(2)
_cell_angle_gamma 90
_cell_formula_units_Z 2
_cell_length_a 7.1427(3)
_cell_length_b 9.3025(4)
_cell_length_c 14.7753(6)
_cell_measurement_reflns_used 5216
_cell_measurement_temperature 100(2)
_cell_measurement_theta_max 61.9
_cell_measurement_theta_min 3.5
_cell_measurement_wavelength 0.9484
_cell_volume 978.68(7)
_computing_cell_refinement 'Dirax (Duisenberg, 1992)'
_computing_data_collection 'ILL-MAD software'
_computing_data_reduction 'PFIND, RETREAT (Wilkinson et al.,1988)'
_computing_molecular_graphics 'Ortep for Windows (Farrugia, 2012)'
_computing_publication_material 'WinGX publication routines (Farrugia, 2012)'
_computing_structure_refinement 'SHELXL-2013 (Sheldrick, 2013)'
_diffrn_ambient_temperature 100(2)
_diffrn_detector 'multiwire proportional chamber'
_diffrn_detector_area_resol_mean 0.52
_diffrn_detector_details
;
ILL cylindrically shaped large-area position sensitive detector 
with 120 by 30 deg detection angle (resolution: 0.4 by 0.64 pixels/mm)
;
_diffrn_measured_fraction_theta_full 0.958
_diffrn_measured_fraction_theta_max 0.79
_diffrn_measurement_device_type '4-circles Eulerian cradle'
_diffrn_measurement_method 'omega scans'
_diffrn_radiation_monochromator Cu(220)
_diffrn_radiation_probe neutron
_diffrn_radiation_source 'nuclear reactor'
_diffrn_radiation_type neutron
_diffrn_radiation_wavelength 0.9484
_diffrn_reflns_av_R_equivalents 0.065
_diffrn_reflns_av_unetI/netI 0.1021
_diffrn_reflns_Laue_measured_fraction_full 0.958
_diffrn_reflns_Laue_measured_fraction_max 0.79
_diffrn_reflns_limit_h_max 12
_diffrn_reflns_limit_h_min -5
_diffrn_reflns_limit_k_max 16
_diffrn_reflns_limit_k_min -17
_diffrn_reflns_limit_l_max 23
_diffrn_reflns_limit_l_min -27
_diffrn_reflns_number 5216
_diffrn_reflns_point_group_measured_fraction_full 0.958
_diffrn_reflns_point_group_measured_fraction_max 0.79
_diffrn_reflns_reduction_process
;
        Scaled and merged with Sortav
        R.H. Blessing, (1987) Cryst. Rev. 1, 3-58
        R.H. Blessing, (1989) J. Appl. Cryst. 22, 396-397
;
_diffrn_reflns_theta_full 34.683
_diffrn_reflns_theta_max 61.891
_diffrn_reflns_theta_min 3.457
_diffrn_standards_number 0
_exptl_absorpt_coefficient_mu 0.1665
_exptl_absorpt_correction_type none
_exptl_crystal_colour red
_exptl_crystal_density_diffrn 1.436
_exptl_crystal_density_method 'not measured'
_exptl_crystal_description prism
_exptl_crystal_F_000 238
_exptl_crystal_size_max 4
_exptl_crystal_size_mid 3
_exptl_crystal_size_min 2
_refine_diff_density_max 4.145
_refine_diff_density_min -2.234
_refine_diff_density_rms 0.402
_refine_ls_extinction_coef 0.0035(18)
_refine_ls_extinction_expression Fc^*^=kFc[1+0.001xFc^2^\l^3^/sin(2\q)]^-1/4^
_refine_ls_extinction_method SHELXL
_refine_ls_goodness_of_fit_ref 0.989
_refine_ls_hydrogen_treatment refall
_refine_ls_matrix_type full
_refine_ls_number_constraints 0
_refine_ls_number_parameters 218
_refine_ls_number_reflns 5216
_refine_ls_number_restraints 0
_refine_ls_restrained_S_all 0.989
_refine_ls_R_factor_all 0.1269
_refine_ls_R_factor_gt 0.0888
_refine_ls_shift/su_max 0
_refine_ls_shift/su_mean 0
_refine_ls_structure_factor_coef Fsqd
_refine_ls_weighting_details 'w=1/[\s^2^(Fo^2^)+(0.1649P)^2^] where P=(Fo^2^+2Fc^2^)/3'
_refine_ls_weighting_scheme calc
_refine_ls_wR_factor_gt 0.223
_refine_ls_wR_factor_ref 0.2545
_reflns_Friedel_coverage 0
_reflns_number_gt 3316
_reflns_number_total 5216
_reflns_threshold_expression 'I > 2\s(I)'
_cod_data_source_file c6ce01065b3.cif
_cod_data_source_block 2_(2,6)_neutron
_cod_depositor_comments 'Adding full bibliography for 7225667--7225698.cif.'
_cod_original_sg_symbol_H-M 'P 21/c'
_cod_database_code 7225685

loop_
_symmetry_equiv_pos_as_xyz
'x, y, z'
'-x, y+1/2, -z+1/2'
'-x, -y, -z'
'x, -y-1/2, z-1/2'

loop_
_atom_site_label
_atom_site_type_symbol
_atom_site_fract_x
_atom_site_fract_y
_atom_site_fract_z
_atom_site_U_iso_or_equiv
_atom_site_adp_type
_atom_site_occupancy
_atom_site_site_symmetry_order
_atom_site_calc_flag
Cl1 Cl 0.59617(15) 0.36743(9) 1.19646(6) 0.02247(19) Uani 1 1 d
O2 O 0.6829(3) 0.24493(16) 1.01831(11) 0.0250(3) Uani 1 1 d
O3 O 0.5909(3) 0.35195(16) 0.85297(10) 0.0232(3) Uani 1 1 d
N125 N 0.89847(15) 0.13035(9) 0.89979(6) 0.02109(18) Uani 1 1 d
C121 C 1.0203(2) -0.08262(15) 0.84122(10) 0.0263(3) Uani 1 1 d
C122 C 1.1739(2) -0.00546(17) 0.81535(11) 0.0283(3) Uani 1 1 d
C123 C 1.1871(2) 0.14147(17) 0.83261(11) 0.0279(3) Uani 1 1 d
C124 C 1.0459(2) 0.20906(14) 0.87680(10) 0.0232(2) Uani 1 1 d
C126 C 0.8791(2) -0.01191(13) 0.88340(9) 0.0220(2) Uani 1 1 d
C24 C 1.0498(3) 0.36447(16) 0.90203(13) 0.0304(3) Uani 1 1 d
C26 C 0.7054(3) -0.08253(16) 0.91105(12) 0.0296(3) Uani 1 1 d
C111 C 0.5381(2) 0.43716(12) 1.08881(8) 0.0188(2) Uani 1 1 d
C112 C 0.5949(2) 0.36186(12) 1.01390(8) 0.0187(2) Uani 1 1 d
C113 C 0.54915(19) 0.42625(12) 0.91815(8) 0.0181(2) Uani 1 1 d
H121 H 1.0093(8) -0.1982(4) 0.8298(3) 0.0491(10) Uani 1 1 d
H122 H 1.2836(7) -0.0598(5) 0.7804(3) 0.0504(10) Uani 1 1 d
H123 H 1.3066(6) 0.2044(5) 0.8140(3) 0.0483(9) Uani 1 1 d
H125 H 0.7924(5) 0.1834(3) 0.9359(2) 0.0337(6) Uani 1 1 d
H24A H 1.1548(9) 0.4215(5) 0.8672(5) 0.0677(16) Uani 1 1 d
H24B H 1.0787(14) 0.3772(6) 0.9736(4) 0.084(2) Uani 1 1 d
H24C H 0.9166(7) 0.4145(5) 0.8825(5) 0.0591(13) Uani 1 1 d
H26A H 0.6636(11) -0.0413(8) 0.9738(5) 0.084(2) Uani 1 1 d
H26B H 0.5945(9) -0.0690(11) 0.8621(6) 0.102(3) Uani 1 1 d
H26C H 0.7243(10) -0.1963(5) 0.9197(6) 0.078(2) Uani 1 1 d

loop_
_atom_site_aniso_label
_atom_site_aniso_U_11
_atom_site_aniso_U_22
_atom_site_aniso_U_33
_atom_site_aniso_U_23
_atom_site_aniso_U_13
_atom_site_aniso_U_12
Cl1 0.0272(5) 0.0241(3) 0.0160(3) 0.0019(2) 0.0011(3) 0.0026(3)
O2 0.0325(8) 0.0222(5) 0.0207(6) 0.0019(4) 0.0044(6) 0.0082(5)
O3 0.0296(8) 0.0216(5) 0.0183(5) -0.0028(4) 0.0024(5) 0.0024(5)
N125 0.0219(4) 0.0212(3) 0.0201(3) -0.0011(2) 0.0015(3) 0.0010(3)
C121 0.0292(8) 0.0245(5) 0.0251(6) -0.0041(4) 0.0010(5) 0.0051(5)
C122 0.0253(7) 0.0331(6) 0.0266(6) -0.0054(5) 0.0036(5) 0.0057(5)
C123 0.0232(7) 0.0335(6) 0.0274(6) -0.0015(5) 0.0041(5) 0.0008(5)
C124 0.0208(6) 0.0246(5) 0.0240(5) -0.0016(4) 0.0008(4) -0.0003(4)
C126 0.0238(6) 0.0214(4) 0.0206(5) -0.0006(3) 0.0012(4) 0.0010(4)
C24 0.0282(8) 0.0241(5) 0.0386(8) -0.0032(5) 0.0005(6) -0.0037(5)
C26 0.0305(8) 0.0250(5) 0.0339(7) 0.0027(5) 0.0053(6) -0.0030(5)
C111 0.0226(6) 0.0184(4) 0.0156(4) -0.0007(3) 0.0019(4) 0.0002(4)
C112 0.0214(6) 0.0181(4) 0.0168(4) 0.0001(3) 0.0024(4) 0.0013(3)
C113 0.0202(6) 0.0177(4) 0.0165(4) -0.0012(3) 0.0011(4) 0.0002(3)
H121 0.065(3) 0.0289(12) 0.054(2) -0.0094(13) 0.007(2) 0.0046(15)
H122 0.040(2) 0.059(2) 0.054(2) -0.0147(18) 0.0136(18) 0.0119(18)
H123 0.037(2) 0.054(2) 0.056(2) -0.0031(17) 0.0138(18) -0.0093(17)
H125 0.0323(15) 0.0307(11) 0.0385(15) -0.0020(10) 0.0057(12) 0.0021(11)
H24A 0.052(3) 0.047(2) 0.108(5) -0.005(3) 0.026(3) -0.017(2)
H24B 0.153(8) 0.045(2) 0.051(3) -0.013(2) -0.023(4) 0.002(3)
H24C 0.043(2) 0.0370(16) 0.095(4) -0.007(2) -0.006(2) 0.0057(16)
H26A 0.089(5) 0.086(4) 0.086(4) -0.035(3) 0.056(4) -0.041(4)
H26B 0.044(3) 0.148(7) 0.111(6) 0.076(6) -0.026(3) -0.031(4)
H26C 0.070(4) 0.0359(18) 0.132(6) 0.015(3) 0.030(4) -0.006(2)

loop_
_atom_type_symbol
_atom_type_description
_atom_type_scat_dispersion_real
_atom_type_scat_dispersion_imag
_atom_type_scat_length_neutron
_atom_type_scat_source
C C 0.0000 0.0000 6.646 'Neutron Data Booklet Table 1.1-8'
H H 0.0000 0.0000 -3.739 'Neutron Data Booklet Table 1.1-8'
N N 0.0000 0.0000 9.36 'Neutron Data Booklet Table 1.1-8'
O O 0.0000 0.0000 5.803 'Neutron Data Booklet Table 1.1-8'
Cl Cl 0.0000 0.0000 9.577 'Neutron Data Booklet Table 1.1-8'

loop_
_geom_angle_atom_site_label_1
_geom_angle_atom_site_label_2
_geom_angle_atom_site_label_3
_geom_angle
_geom_angle_site_symmetry_1
_geom_angle_site_symmetry_3
C124 N125 C126 123.92(11) . .
C122 C121 C126 119.64(13) . .
C121 C122 C123 120.01(13) . .
C122 C123 C124 119.19(14) . .
N125 C124 C123 118.78(12) . .
N125 C124 C24 117.56(12) . .
C123 C124 C24 123.65(14) . .
N125 C126 C121 118.42(13) . .
N125 C126 C26 117.30(11) . .
C121 C126 C26 124.27(13) . .
C112 C111 C113 123.11(11) . 3_667
C112 C111 Cl1 118.36(10) . .
C113 C111 Cl1 118.27(9) 3_667 .
O2 C112 C111 124.67(13) . .
O2 C112 C113 116.84(11) . .
C111 C112 C113 118.48(10) . .
O3 C113 C111 125.10(13) . 3_667
O3 C113 C112 116.60(12) . .
C111 C113 C112 118.29(9) 3_667 .

loop_
_geom_bond_atom_site_label_1
_geom_bond_atom_site_label_2
_geom_bond_distance
_geom_bond_site_symmetry_2
Cl1 C111 1.7374(15) .
O2 C112 1.2555(19) .
O3 C113 1.2407(17) .
N125 C124 1.3478(17) .
N125 C126 1.3505(15) .
C121 C122 1.390(2) .
C121 C126 1.3918(19) .
C122 C123 1.392(2) .
C123 C124 1.394(2) .
C124 C24 1.493(2) .
C126 C26 1.490(2) .
C111 C112 1.3968(15) .
C111 C113 1.4155(17) 3_667
C112 C113 1.5473(17) .
C113 C111 1.4155(17) 3_667
